data_7000385
loop_
_publ_author_name
'Allen, John J.'
'Barron, Andrew R.'

_publ_section_title
;
 Olefin coordination in copper(I) complexes of bis(2-pyridyl)amine
;
_journal_issue 5
_journal_name_full 'Dalton Transactions'
_journal_page_first 878
_journal_page_last 890
_journal_paper_doi 10.1039/b814829e
_journal_year 2009
_chemical_formula_moiety 'C18 H25 Cu N3, B F4'
_chemical_formula_sum 'C18 H25 B Cu F4 N3'
_chemical_formula_weight 433.76
_chemical_melting_point 418
_chemical_name_common
;(2,2'-dipyridylamine)(eta2-cis-2-octene)copper(i)
tetrafluoroborate
;
_chemical_name_systematic '(2,2'-dipyridylamine)(\h2-cis-2-octene)copper(I) tetrafluoroborate'
_space_group_IT_number 14
_symmetry_cell_setting monoclinic
_symmetry_Int_Tables_number 14
_symmetry_space_group_name_Hall '-P 2yn'
_symmetry_space_group_name_H-M 'P 1 21/n 1'
_atom_sites_solution_hydrogens geom
_atom_sites_solution_primary direct
_atom_sites_solution_secondary difmap
_audit_creation_method SHELXL-97
_cell_angle_alpha 90.00
_cell_angle_beta 92.36(3)
_cell_angle_gamma 90.00
_cell_formula_units_Z 4
_cell_length_a 8.8847(18)
_cell_length_b 10.554(2)
_cell_length_c 21.729(4)
_cell_measurement_reflns_used 3259
_cell_measurement_temperature 298(2)
_cell_measurement_theta_max 18.06
_cell_measurement_theta_min 2.15
_cell_volume 2035.8(7)
_computing_cell_refinement 'SMART v5.630 (Bruker-AXS 2003)'
_computing_data_collection 'SMART v5.630 (Bruker-AXS 2003)'
_computing_data_reduction 'Bruker SAINT+ v6.45 (Bruker-AXS 2003)'
_computing_molecular_graphics 'SHELXTL v5.1'
_computing_publication_material 'SHELXTL v5.1'
_computing_structure_refinement 'SHELXTL v5.1'
_computing_structure_solution 'SHELXTL v5.1 (Bruker-AXS, 1998)'
_diffrn_ambient_pressure 101.33
_diffrn_ambient_temperature 298(2)
_diffrn_measured_fraction_theta_full 0.974
_diffrn_measured_fraction_theta_max 0.974
_diffrn_measurement_device_type 'Bruker P4'
_diffrn_measurement_method '\w scans'
_diffrn_radiation_monochromator graphite
_diffrn_radiation_probe x-ray
_diffrn_radiation_type MoK\a
_diffrn_radiation_wavelength 0.71073
_diffrn_reflns_av_R_equivalents 0.0551
_diffrn_reflns_av_sigmaI/netI 0.0626
_diffrn_reflns_limit_h_max 11
_diffrn_reflns_limit_h_min -11
_diffrn_reflns_limit_k_max 13
_diffrn_reflns_limit_k_min -14
_diffrn_reflns_limit_l_max 28
_diffrn_reflns_limit_l_min -28
_diffrn_reflns_number 24020
_diffrn_reflns_theta_full 28.31
_diffrn_reflns_theta_max 28.31
_diffrn_reflns_theta_min 1.88
_diffrn_source 'fine-focus sealed tube'
_diffrn_source_type 'Bruker SMART CCD'
_exptl_absorpt_coefficient_mu 1.115
_exptl_absorpt_correction_T_max 0.6767
_exptl_absorpt_correction_T_min 0.5544
_exptl_absorpt_correction_type multi-scan
_exptl_absorpt_process_details 'SADABS v2.10 (Bruker-AXS, 2003)'
_exptl_crystal_colour colorless
_exptl_crystal_density_diffrn 1.415
_exptl_crystal_density_method 'not measured'
_exptl_crystal_description prism
_exptl_crystal_F_000 896
_exptl_crystal_recrystallization_method 'sat. soln in MeOH cooled to -12 deg. C for several days'
_exptl_crystal_size_max 0.60
_exptl_crystal_size_mid 0.42
_exptl_crystal_size_min 0.38
_refine_diff_density_max 0.549
_refine_diff_density_min -0.343
_refine_diff_density_rms 0.063
_refine_ls_extinction_coef 0.0072(14)
_refine_ls_extinction_expression Fc^*^=kFc[1+0.001xFc^2^\l^3^/sin(2\q)]^-1/4^
_refine_ls_extinction_method SHELXL
_refine_ls_goodness_of_fit_ref 0.970
_refine_ls_hydrogen_treatment constr
_refine_ls_matrix_type full
_refine_ls_number_parameters 282
_refine_ls_number_reflns 4942
_refine_ls_number_restraints 14
_refine_ls_restrained_S_all 0.972
_refine_ls_R_factor_all 0.1588
_refine_ls_R_factor_gt 0.0556
_refine_ls_shift/su_max 0.001
_refine_ls_shift/su_mean 0.000
_refine_ls_structure_factor_coef Fsqd
_refine_ls_weighting_details 'calc w=1/[\s^2^(Fo^2^)+(0.1160P)^2^+0.6599P] where P=(Fo^2^+2Fc^2^)/3'
_refine_ls_weighting_scheme calc
_refine_ls_wR_factor_gt 0.1536
_refine_ls_wR_factor_ref 0.2306
_reflns_number_gt 1921
_reflns_number_total 4942
_reflns_threshold_expression >2sigma(I)
_cod_data_source_file b814829e.txt
_cod_data_source_block dpac2o
_cod_original_cell_volume 2035.9(7)
_cod_original_sg_symbol_H-M 'P 21/n'
_cod_database_code 7000385

loop_
_symmetry_equiv_pos_as_xyz
'x, y, z'
'-x+1/2, y+1/2, -z+1/2'
'-x, -y, -z'
'x-1/2, -y-1/2, z-1/2'

loop_
_atom_site_label
_atom_site_type_symbol
_atom_site_fract_x
_atom_site_fract_y
_atom_site_fract_z
_atom_site_U_iso_or_equiv
_atom_site_adp_type
_atom_site_occupancy
_atom_site_symmetry_multiplicity
_atom_site_calc_flag
_atom_site_refinement_flags
_atom_site_disorder_assembly
_atom_site_disorder_group
Cu1 Cu -2.85745(7) 0.76580(6) 0.10369(3) 0.0829(3) Uani 1 1 d . . .
N1 N -3.0462(4) 1.0155(3) 0.0804(2) 0.0805(11) Uani 1 1 d . . .
H1A H -3.1007 1.0828 0.0783 0.097 Uiso 1 1 calc R . .
N2 N -3.0636(5) 0.7921(3) 0.07074(19) 0.0775(11) Uani 1 1 d . . .
N3 N -2.8002(5) 0.9469(4) 0.10736(18) 0.0781(11) Uani 1 1 d . . .
C1 C -3.1293(5) 0.9063(4) 0.0665(2) 0.0724(12) Uani 1 1 d . . .
C2 C -3.2799(5) 0.9212(5) 0.0488(2) 0.0826(14) Uani 1 1 d . . .
H2A H -3.3227 1.0016 0.0468 0.099 Uiso 1 1 calc R . .
C3 C -3.3638(6) 0.8183(5) 0.0346(3) 0.0904(15) Uani 1 1 d . . .
H3A H -3.4646 0.8275 0.0221 0.108 Uiso 1 1 calc R . .
C4 C -3.3009(7) 0.7000(5) 0.0384(3) 0.0919(16) Uani 1 1 d . . .
H4A H -3.3579 0.6278 0.0298 0.110 Uiso 1 1 calc R . .
C5 C -3.1531(7) 0.6919(5) 0.0552(3) 0.0903(15) Uani 1 1 d . . .
H5A H -3.1094 0.6118 0.0561 0.108 Uiso 1 1 calc R . .
C6 C -2.8994(6) 1.0415(4) 0.0965(2) 0.0740(12) Uani 1 1 d . . .
C7 C -2.8577(6) 1.1687(5) 0.1017(2) 0.0854(14) Uani 1 1 d . . .
H7A H -2.9289 1.2321 0.0946 0.102 Uiso 1 1 calc R . .
C8 C -2.7123(7) 1.1992(6) 0.1171(3) 0.1002(17) Uani 1 1 d . . .
H8A H -2.6832 1.2837 0.1199 0.120 Uiso 1 1 calc R . .
C9 C -2.6088(7) 1.1047(6) 0.1285(3) 0.1027(18) Uani 1 1 d . . .
H9A H -2.5090 1.1234 0.1396 0.123 Uiso 1 1 calc R . .
C10 C -2.6572(6) 0.9829(6) 0.1230(3) 0.0954(16) Uani 1 1 d . . .
H10A H -2.5865 0.9192 0.1305 0.115 Uiso 1 1 calc R . .
C11 C -2.8202(8) 0.5818(6) 0.1257(3) 0.1034(18) Uani 1 1 d . . .
H11A H -2.8088 0.5274 0.0896 0.124 Uiso 1 1 calc R . .
C12 C -2.6934(8) 0.6514(6) 0.1408(3) 0.1043(18) Uani 1 1 d . B .
H12A H -2.6107 0.6364 0.1132 0.125 Uiso 1 1 calc R . .
C13 C -2.9281(8) 0.5287(7) 0.1711(3) 0.130(2) Uani 1 1 d . . .
H13A H -2.8919 0.4480 0.1857 0.195 Uiso 1 1 calc R . .
H13B H -3.0257 0.5183 0.1511 0.195 Uiso 1 1 calc R . .
H13C H -2.9352 0.5859 0.2051 0.195 Uiso 1 1 calc R . .
C14 C -2.6403(9) 0.6881(8) 0.2056(4) 0.136(3) Uani 1 1 d D . .
H14A H -2.7269 0.7119 0.2288 0.164 Uiso 0.60 1 calc PR A 1
H14B H -2.5749 0.7614 0.2036 0.164 Uiso 0.60 1 calc PR A 1
H14C H -2.7141 0.6599 0.2336 0.164 Uiso 0.40 1 d PR A 2
H14D H -2.6346 0.7787 0.2081 0.164 Uiso 0.40 1 d PR A 2
C15A C -2.554(3) 0.579(3) 0.2403(11) 0.217(15) Uani 0.60 1 d PD B 1
H15A H -2.5180 0.6101 0.2803 0.260 Uiso 0.60 1 calc PR B 1
H15B H -2.6237 0.5104 0.2473 0.260 Uiso 0.60 1 calc PR B 1
C16A C -2.426(2) 0.528(2) 0.2086(10) 0.190(8) Uani 0.60 1 d PD B 1
H16A H -2.3714 0.5977 0.1909 0.228 Uiso 0.60 1 calc PR B 1
H16B H -2.4636 0.4751 0.1749 0.228 Uiso 0.60 1 calc PR B 1
C17A C -2.311(2) 0.447(2) 0.2496(14) 0.180(11) Uani 0.60 1 d PD B 1
H17A H -2.2159 0.4439 0.2293 0.216 Uiso 0.60 1 calc PR B 1
H17B H -2.2932 0.4905 0.2886 0.216 Uiso 0.60 1 calc PR B 1
C18A C -2.359(3) 0.3171(18) 0.2621(11) 0.214(12) Uani 0.60 1 d PD B 1
H18A H -2.2841 0.2756 0.2879 0.321 Uiso 0.30 1 calc PR B 1
H18B H -2.3726 0.2717 0.2240 0.321 Uiso 0.30 1 calc PR B 1
H18C H -2.4529 0.3190 0.2827 0.321 Uiso 0.30 1 calc PR B 1
H18D H -2.4556 0.3019 0.2418 0.321 Uiso 0.30 1 calc PR B 1
H18E H -2.3672 0.3058 0.3057 0.321 Uiso 0.30 1 calc PR B 1
H18F H -2.2868 0.2586 0.2470 0.321 Uiso 0.30 1 calc PR B 1
C15B C -2.492(2) 0.624(3) 0.2249(14) 0.151(14) Uani 0.40 1 d PD B 2
H15C H -2.4191 0.6433 0.1944 0.181 Uiso 0.40 1 calc PR B 2
H15D H -2.4561 0.6612 0.2636 0.181 Uiso 0.40 1 calc PR B 2
C16B C -2.500(3) 0.486(2) 0.2325(14) 0.142(9) Uani 0.40 1 d PD B 2
H16C H -2.5417 0.4546 0.1935 0.170 Uiso 0.40 1 calc PR B 2
H16D H -2.5768 0.4723 0.2622 0.170 Uiso 0.40 1 calc PR B 2
C17B C -2.378(3) 0.395(3) 0.2503(16) 0.155(13) Uani 0.40 1 d PD B 2
H17C H -2.4219 0.3329 0.2770 0.186 Uiso 0.40 1 calc PR B 2
H17D H -2.3522 0.3512 0.2131 0.186 Uiso 0.40 1 calc PR B 2
C18B C -2.237(3) 0.436(4) 0.2807(15) 0.222(18) Uani 0.40 1 d PD B 2
H18G H -2.1737 0.3633 0.2888 0.333 Uiso 0.20 1 calc PR B 2
H18H H -2.2570 0.4771 0.3189 0.333 Uiso 0.20 1 calc PR B 2
H18I H -2.1860 0.4938 0.2545 0.333 Uiso 0.20 1 calc PR B 2
H18J H -2.2374 0.5261 0.2860 0.333 Uiso 0.20 1 calc PR B 2
H18K H -2.1541 0.4123 0.2559 0.333 Uiso 0.20 1 calc PR B 2
H18L H -2.2251 0.3956 0.3203 0.333 Uiso 0.20 1 calc PR B 2
B1 B -3.2624(8) 1.3151(6) 0.0545(4) 0.096(2) Uani 1 1 d . . .
F1 F -3.3910(5) 1.3764(4) 0.0580(3) 0.175(2) Uani 1 1 d . . .
F2 F -3.1423(5) 1.3879(4) 0.0499(3) 0.1658(19) Uani 1 1 d . . .
F3 F -3.2392(6) 1.2360(4) 0.1057(2) 0.1529(17) Uani 1 1 d . . .
F4 F -3.2661(6) 1.2274(4) 0.0076(2) 0.1431(15) Uani 1 1 d . . .

loop_
_atom_site_aniso_label
_atom_site_aniso_U_11
_atom_site_aniso_U_22
_atom_site_aniso_U_33
_atom_site_aniso_U_23
_atom_site_aniso_U_13
_atom_site_aniso_U_12
Cu1 0.0791(5) 0.0671(4) 0.1021(6) 0.0055(3) -0.0030(3) 0.0068(3)
N1 0.069(2) 0.053(2) 0.119(3) -0.005(2) -0.006(2) 0.0008(18)
N2 0.079(3) 0.050(2) 0.103(3) -0.001(2) -0.001(2) -0.0016(18)
N3 0.070(3) 0.073(3) 0.090(3) -0.003(2) -0.002(2) -0.002(2)
C1 0.070(3) 0.061(3) 0.086(3) -0.002(2) 0.003(2) -0.003(2)
C2 0.076(3) 0.064(3) 0.107(4) -0.002(3) -0.002(3) 0.003(2)
C3 0.072(3) 0.080(3) 0.119(4) -0.004(3) -0.007(3) -0.003(3)
C4 0.088(4) 0.069(3) 0.118(4) -0.004(3) -0.002(3) -0.015(3)
C5 0.095(4) 0.053(3) 0.123(4) -0.003(3) 0.002(3) -0.002(3)
C6 0.081(3) 0.058(3) 0.084(3) -0.003(2) 0.007(3) -0.005(2)
C7 0.090(4) 0.059(3) 0.108(4) -0.009(3) 0.006(3) -0.005(2)
C8 0.090(4) 0.084(4) 0.127(5) -0.015(4) 0.009(3) -0.021(3)
C9 0.084(4) 0.101(5) 0.123(5) -0.017(4) -0.004(3) -0.024(3)
C10 0.077(4) 0.102(4) 0.106(4) -0.007(3) -0.008(3) -0.002(3)
C11 0.123(5) 0.074(4) 0.113(4) 0.016(3) 0.004(4) 0.020(3)
C12 0.106(5) 0.090(4) 0.117(5) 0.013(3) 0.004(4) 0.021(4)
C13 0.143(6) 0.109(5) 0.137(5) 0.040(4) -0.005(5) -0.007(4)
C14 0.145(7) 0.139(6) 0.122(6) 0.020(5) -0.036(5) 0.011(5)
C15A 0.21(3) 0.35(4) 0.096(12) 0.012(18) 0.031(16) 0.12(3)
C16A 0.156(18) 0.163(17) 0.25(3) 0.047(15) 0.037(15) 0.055(15)
C17A 0.125(19) 0.21(2) 0.20(2) 0.050(17) -0.053(15) -0.041(16)
C18A 0.31(3) 0.162(18) 0.172(17) 0.049(16) -0.016(19) 0.08(2)
C15B 0.072(13) 0.30(4) 0.082(18) -0.002(18) -0.011(12) 0.048(19)
C16B 0.108(18) 0.15(2) 0.17(2) 0.036(16) 0.049(15) 0.024(15)
C17B 0.13(2) 0.20(4) 0.13(2) 0.00(3) -0.037(19) 0.06(3)
C18B 0.15(3) 0.35(6) 0.16(3) -0.02(3) 0.00(2) 0.00(3)
B1 0.087(5) 0.050(3) 0.149(6) -0.002(4) -0.017(4) 0.000(3)
F1 0.122(3) 0.123(3) 0.277(6) -0.027(4) -0.022(3) 0.041(3)
F2 0.134(3) 0.089(3) 0.273(6) -0.002(3) -0.017(3) -0.040(2)
F3 0.180(5) 0.128(3) 0.151(4) 0.018(3) 0.009(3) 0.032(3)
F4 0.172(4) 0.110(3) 0.148(3) -0.032(2) 0.022(3) -0.032(3)

loop_
_atom_type_symbol
_atom_type_description
_atom_type_scat_dispersion_real
_atom_type_scat_dispersion_imag
_atom_type_scat_source
C C 0.0033 0.0016 'International Tables Vol C Tables 4.2.6.8 and 6.1.1.4'
H H 0.0000 0.0000 'International Tables Vol C Tables 4.2.6.8 and 6.1.1.4'
B B 0.0013 0.0007 'International Tables Vol C Tables 4.2.6.8 and 6.1.1.4'
N N 0.0061 0.0033 'International Tables Vol C Tables 4.2.6.8 and 6.1.1.4'
F F 0.0171 0.0103 'International Tables Vol C Tables 4.2.6.8 and 6.1.1.4'
Cu Cu 0.3201 1.2651 'International Tables Vol C Tables 4.2.6.8 and 6.1.1.4'

loop_
_geom_angle_atom_site_label_1
_geom_angle_atom_site_label_2
_geom_angle_atom_site_label_3
_geom_angle
_geom_angle_site_symmetry_1
_geom_angle_site_symmetry_3
_geom_angle_publ_flag
N2 Cu1 N3 96.48(16) . . ?
N2 Cu1 C11 111.3(2) . . ?
N3 Cu1 C11 151.4(3) . . ?
N2 Cu1 C12 150.8(2) . . ?
N3 Cu1 C12 112.3(2) . . ?
C11 Cu1 C12 39.5(2) . . ?
C6 N1 C1 135.5(4) . . ?
C6 N1 H1A 112.2 . . ?
C1 N1 H1A 112.2 . . ?
C1 N2 C5 115.7(4) . . ?
C1 N2 Cu1 123.4(3) . . ?
C5 N2 Cu1 120.7(4) . . ?
C6 N3 C10 115.9(5) . . ?
C6 N3 Cu1 122.9(3) . . ?
C10 N3 Cu1 121.1(4) . . ?
N2 C1 C2 122.3(4) . . ?
N2 C1 N1 120.2(4) . . ?
C2 C1 N1 117.5(4) . . ?
C3 C2 C1 119.4(5) . . ?
C3 C2 H2A 120.3 . . ?
C1 C2 H2A 120.3 . . ?
C2 C3 C4 120.1(5) . . ?
C2 C3 H3A 120.0 . . ?
C4 C3 H3A 120.0 . . ?
C5 C4 C3 117.7(5) . . ?
C5 C4 H4A 121.2 . . ?
C3 C4 H4A 121.2 . . ?
C4 C5 N2 124.8(5) . . ?
C4 C5 H5A 117.6 . . ?
N2 C5 H5A 117.6 . . ?
N3 C6 N1 120.5(4) . . ?
N3 C6 C7 122.0(5) . . ?
N1 C6 C7 117.5(5) . . ?
C8 C7 C6 119.6(5) . . ?
C8 C7 H7A 120.2 . . ?
C6 C7 H7A 120.2 . . ?
C7 C8 C9 119.7(5) . . ?
C7 C8 H8A 120.2 . . ?
C9 C8 H8A 120.2 . . ?
C10 C9 C8 117.7(5) . . ?
C10 C9 H9A 121.2 . . ?
C8 C9 H9A 121.2 . . ?
N3 C10 C9 125.2(6) . . ?
N3 C10 H10A 117.4 . . ?
C9 C10 H10A 117.4 . . ?
C12 C11 C13 125.4(6) . . ?
C12 C11 Cu1 70.6(4) . . ?
C13 C11 Cu1 114.1(4) . . ?
C12 C11 H11A 113.2 . . ?
C13 C11 H11A 113.2 . . ?
Cu1 C11 H11A 113.2 . . ?
C11 C12 C14 125.4(7) . . ?
C11 C12 Cu1 69.9(3) . . ?
C14 C12 Cu1 114.0(5) . . ?
C11 C12 H12A 113.4 . . ?
C14 C12 H12A 113.4 . . ?
Cu1 C12 H12A 113.4 . . ?
C11 C13 H13A 109.5 . . ?
C11 C13 H13B 109.5 . . ?
H13A C13 H13B 109.5 . . ?
C11 C13 H13C 109.5 . . ?
H13A C13 H13C 109.5 . . ?
H13B C13 H13C 109.5 . . ?
C12 C14 C15B 112.1(14) . . ?
C12 C14 C15A 112.8(14) . . ?
C12 C14 H14A 109.0 . . ?
C15A C14 H14A 109.0 . . ?
C12 C14 H14B 109.0 . . ?
C15A C14 H14B 109.0 . . ?
H14A C14 H14B 107.8 . . ?
C12 C14 H14C 108.3 . . ?
C15B C14 H14C 107.0 . . ?
C12 C14 H14D 108.7 . . ?
C15B C14 H14D 112.5 . . ?
H14C C14 H14D 108.0 . . ?
C16A C15A C14 115.1(18) . . ?
C16A C15A H15A 108.5 . . ?
C14 C15A H15A 108.5 . . ?
C16A C15A H15B 108.5 . . ?
C14 C15A H15B 108.5 . . ?
H15A C15A H15B 107.5 . . ?
C15A C16A C17A 115.6(19) . . ?
C15A C16A H16A 108.4 . . ?
C17A C16A H16A 108.4 . . ?
C15A C16A H16B 108.4 . . ?
C17A C16A H16B 108.4 . . ?
H16A C16A H16B 107.4 . . ?
C18A C17A C16A 115.0(19) . . ?
C18A C17A H17A 108.5 . . ?
C16A C17A H17A 108.5 . . ?
C18A C17A H17B 108.5 . . ?
C16A C17A H17B 108.5 . . ?
H17A C17A H17B 107.5 . . ?
C17A C18A H18A 109.5 . . ?
C17A C18A H18B 109.5 . . ?
H18A C18A H18B 109.5 . . ?
C17A C18A H18C 109.5 . . ?
H18A C18A H18C 109.5 . . ?
H18B C18A H18C 109.5 . . ?
C17A C18A H18D 109.5 . . ?
H18A C18A H18D 141.1 . . ?
H18B C18A H18D 56.3 . . ?
H18C C18A H18D 56.3 . . ?
C17A C18A H18E 109.5 . . ?
H18A C18A H18E 56.3 . . ?
H18B C18A H18E 141.1 . . ?
H18C C18A H18E 56.3 . . ?
H18D C18A H18E 109.5 . . ?
C17A C18A H18F 109.5 . . ?
H18A C18A H18F 56.3 . . ?
H18B C18A H18F 56.3 . . ?
H18C C18A H18F 141.1 . . ?
H18D C18A H18F 109.5 . . ?
H18E C18A H18F 109.5 . . ?
C16B C15B C14 115.4(19) . . ?
C16B C15B H15C 108.4 . . ?
C14 C15B H15C 108.4 . . ?
C16B C15B H15D 108.4 . . ?
C14 C15B H15D 108.4 . . ?
H15C C15B H15D 107.5 . . ?
C15B C16B C17B 129(2) . . ?
C15B C16B H16C 104.9 . . ?
C17B C16B H16C 104.9 . . ?
C15B C16B H16D 104.9 . . ?
C17B C16B H16D 104.9 . . ?
H16C C16B H16D 105.8 . . ?
C18B C17B C16B 122(3) . . ?
C18B C17B H17C 106.8 . . ?
C16B C17B H17C 106.8 . . ?
C18B C17B H17D 106.8 . . ?
C16B C17B H17D 106.8 . . ?
H17C C17B H17D 106.6 . . ?
C17B C18B H18G 109.5 . . ?
C17B C18B H18H 109.5 . . ?
H18G C18B H18H 109.5 . . ?
C17B C18B H18I 109.5 . . ?
H18G C18B H18I 109.5 . . ?
H18H C18B H18I 109.5 . . ?
C17B C18B H18J 109.5 . . ?
H18G C18B H18J 141.1 . . ?
H18H C18B H18J 56.3 . . ?
H18I C18B H18J 56.3 . . ?
C17B C18B H18K 109.5 . . ?
H18G C18B H18K 56.3 . . ?
H18H C18B H18K 141.1 . . ?
H18I C18B H18K 56.3 . . ?
H18J C18B H18K 109.5 . . ?
C17B C18B H18L 109.5 . . ?
H18G C18B H18L 56.3 . . ?
H18H C18B H18L 56.3 . . ?
H18I C18B H18L 141.1 . . ?
H18J C18B H18L 109.5 . . ?
H18K C18B H18L 109.5 . . ?
F1 B1 F2 115.0(5) . . ?
F1 B1 F4 112.2(6) . . ?
F2 B1 F4 109.3(6) . . ?
F1 B1 F3 110.3(7) . . ?
F2 B1 F3 108.3(6) . . ?
F4 B1 F3 100.7(5) . . ?

loop_
_geom_bond_atom_site_label_1
_geom_bond_atom_site_label_2
_geom_bond_distance
_geom_bond_site_symmetry_2
_geom_bond_publ_flag
Cu1 N2 1.959(4) . ?
Cu1 N3 1.979(4) . ?
Cu1 C11 2.024(6) . ?
Cu1 C12 2.034(6) . ?
N1 C6 1.364(6) . ?
N1 C1 1.396(5) . ?
N1 H1A 0.8600 . ?
N2 C1 1.341(6) . ?
N2 C5 1.357(6) . ?
N3 C6 1.345(6) . ?
N3 C10 1.356(6) . ?
C1 C2 1.386(6) . ?
C2 C3 1.346(7) . ?
C2 H2A 0.9300 . ?
C3 C4 1.369(8) . ?
C3 H3A 0.9300 . ?
C4 C5 1.351(7) . ?
C4 H4A 0.9300 . ?
C5 H5A 0.9300 . ?
C6 C7 1.396(7) . ?
C7 C8 1.359(7) . ?
C7 H7A 0.9300 . ?
C8 C9 1.372(8) . ?
C8 H8A 0.9300 . ?
C9 C10 1.359(8) . ?
C9 H9A 0.9300 . ?
C10 H10A 0.9300 . ?
C11 C12 1.373(9) . ?
C11 C13 1.510(9) . ?
C11 H11A 0.9800 . ?
C12 C14 1.516(9) . ?
C12 H12A 0.9800 . ?
C13 H13A 0.9600 . ?
C13 H13B 0.9600 . ?
C13 H13C 0.9600 . ?
C14 C15B 1.52(2) . ?
C14 C15A 1.56(2) . ?
C14 H14A 0.9700 . ?
C14 H14B 0.9700 . ?
C14 H14C 0.9597 . ?
C14 H14D 0.9599 . ?
C15A C16A 1.457(19) . ?
C15A H15A 0.9700 . ?
C15A H15B 0.9700 . ?
C16A C17A 1.57(2) . ?
C16A H16A 0.9700 . ?
C16A H16B 0.9700 . ?
C17A C18A 1.47(2) . ?
C17A H17A 0.9700 . ?
C17A H17B 0.9700 . ?
C18A H18A 0.9600 . ?
C18A H18B 0.9600 . ?
C18A H18C 0.9600 . ?
C18A H18D 0.9600 . ?
C18A H18E 0.9600 . ?
C18A H18F 0.9600 . ?
C15B C16B 1.47(2) . ?
C15B H15C 0.9700 . ?
C15B H15D 0.9700 . ?
C16B C17B 1.48(2) . ?
C16B H16C 0.9700 . ?
C16B H16D 0.9700 . ?
C17B C18B 1.46(3) . ?
C17B H17C 0.9700 . ?
C17B H17D 0.9700 . ?
C18B H18G 0.9600 . ?
C18B H18H 0.9600 . ?
C18B H18I 0.9600 . ?
C18B H18J 0.9600 . ?
C18B H18K 0.9600 . ?
C18B H18L 0.9600 . ?
B1 F1 1.318(7) . ?
B1 F2 1.322(7) . ?
B1 F4 1.375(8) . ?
B1 F3 1.399(8) . ?

loop_
_geom_hbond_atom_site_label_D
_geom_hbond_atom_site_label_H
_geom_hbond_atom_site_label_A
_geom_hbond_distance_DH
_geom_hbond_distance_HA
_geom_hbond_distance_DA
_geom_hbond_angle_DHA
_geom_hbond_site_symmetry_A
N1 H1A F3 0.86 2.13 2.956(6) 160.4 .

loop_
_geom_torsion_atom_site_label_1
_geom_torsion_atom_site_label_2
_geom_torsion_atom_site_label_3
_geom_torsion_atom_site_label_4
_geom_torsion
_geom_torsion_site_symmetry_1
_geom_torsion_site_symmetry_2
_geom_torsion_site_symmetry_3
_geom_torsion_site_symmetry_4
_geom_torsion_publ_flag
N3 N2 C11 C12 -2.5(4) . . . . ?
N3 Cu1 N2 C1 -9.8(4) . . . . ?
C11 Cu1 N2 C1 163.4(4) . . . . ?
C12 Cu1 N2 C1 160.4(5) . . . . ?
N3 Cu1 N2 C5 175.4(4) . . . . ?
C11 Cu1 N2 C5 -11.4(5) . . . . ?
C12 Cu1 N2 C5 -14.3(7) . . . . ?
N2 Cu1 N3 C6 7.7(4) . . . . ?
C11 Cu1 N3 C6 -159.0(5) . . . . ?
C12 Cu1 N3 C6 -167.2(4) . . . . ?
N2 Cu1 N3 C10 -174.2(4) . . . . ?
C11 Cu1 N3 C10 19.1(7) . . . . ?
C12 Cu1 N3 C10 10.9(5) . . . . ?
C5 N2 C1 C2 1.6(7) . . . . ?
Cu1 N2 C1 C2 -173.4(4) . . . . ?
C5 N2 C1 N1 -178.8(4) . . . . ?
Cu1 N2 C1 N1 6.2(6) . . . . ?
C6 N1 C1 N2 3.6(9) . . . . ?
C6 N1 C1 C2 -176.8(5) . . . . ?
N2 C1 C2 C3 -0.8(8) . . . . ?
N1 C1 C2 C3 179.5(5) . . . . ?
C1 C2 C3 C4 0.9(8) . . . . ?
C2 C3 C4 C5 -1.7(8) . . . . ?
C3 C4 C5 N2 2.7(9) . . . . ?
C1 N2 C5 C4 -2.6(8) . . . . ?
Cu1 N2 C5 C4 172.6(4) . . . . ?
C10 N3 C6 N1 179.9(4) . . . . ?
Cu1 N3 C6 N1 -2.0(6) . . . . ?
C10 N3 C6 C7 -0.6(7) . . . . ?
Cu1 N3 C6 C7 177.5(4) . . . . ?
C1 N1 C6 N3 -5.9(8) . . . . ?
C1 N1 C6 C7 174.6(5) . . . . ?
N3 C6 C7 C8 1.1(8) . . . . ?
N1 C6 C7 C8 -179.5(5) . . . . ?
C6 C7 C8 C9 -1.1(9) . . . . ?
C7 C8 C9 C10 0.8(9) . . . . ?
C6 N3 C10 C9 0.3(8) . . . . ?
Cu1 N3 C10 C9 -177.9(5) . . . . ?
C8 C9 C10 N3 -0.4(9) . . . . ?
N2 Cu1 C11 C12 -177.7(4) . . . . ?
N3 Cu1 C11 C12 -12.0(7) . . . . ?
N2 Cu1 C11 C13 -56.7(6) . . . . ?
N3 Cu1 C11 C13 109.1(6) . . . . ?
C12 Cu1 C11 C13 121.0(7) . . . . ?
C13 C11 C12 C14 -0.6(10) . . . . ?
Cu1 C11 C12 C14 105.7(6) . . . . ?
C13 C11 C12 Cu1 -106.3(6) . . . . ?
N2 Cu1 C12 C11 4.3(7) . . . . ?
N3 Cu1 C12 C11 173.8(4) . . . . ?
N2 Cu1 C12 C14 -116.5(6) . . . . ?
N3 Cu1 C12 C14 53.1(6) . . . . ?
C11 Cu1 C12 C14 -120.8(7) . . . . ?
C11 C12 C14 C15B 113.6(13) . . . . ?
Cu1 C12 C14 C15B -164.8(12) . . . . ?
C11 C12 C14 C15A 80.7(15) . . . . ?
Cu1 C12 C14 C15A 162.3(13) . . . . ?
C12 C14 C15A C16A 55(3) . . . . ?
C15B C14 C15A C16A -40(3) . . . . ?
C14 C15A C16A C17A 163(2) . . . . ?
C15A C16A C17A C18A 78(4) . . . . ?
C12 C14 C15B C16B -67(3) . . . . ?
C15A C14 C15B C16B 31(3) . . . . ?
C14 C15B C16B C17B 180(3) . . . . ?
C15B C16B C17B C18B 18(6) . . . . ?
